data_7011541
loop_
_publ_author_name
'Fenton, Ronald R.'
'Gauci, Robert'
'Junk, Peter C.'
'Lindoy, Leonard F.'
'Luckay, Robert C.'
'Meehan, George V.'
'Price, Jason R.'
'Turner, Peter'
'Wei, Gang'

_publ_section_title
;
 Macrocyclic ligand design. Structure--function relationships involving
 the interaction of pyridinyl-containing, mixed oxygen--nitrogen donor
 macrocycles with cobalt(ii), nickel(ii), copper(ii), zinc(ii),
 cadmium(ii), silver(i) and lead(ii)
;
_journal_issue 10
_journal_name_full 'Journal of the Chemical Society, Dalton Transactions'
_journal_page_first 2185
_journal_paper_doi 10.1039/b201195f
_journal_year 2002
_chemical_formula_sum 'C29.2 H42 N6 O9.8 Zn'
_chemical_formula_weight 699.26
_chemical_name_systematic
; 
? 
;
_space_group_IT_number 82
_symmetry_cell_setting tetragonal
_symmetry_Int_Tables_number 82
_symmetry_space_group_name_Hall 'I -4'
_symmetry_space_group_name_H-M 'I -4'
_atom_sites_solution_hydrogens geom
_atom_sites_solution_primary direct
_atom_sites_solution_secondary difmap
_audit_creation_method SHELXL-97
_cell_angle_alpha 90.00
_cell_angle_beta 90.00
_cell_angle_gamma 90.00
_cell_formula_units_Z 8
_cell_length_a 27.980(9)
_cell_length_b 27.980(9)
_cell_length_c 8.878(4)
_cell_measurement_reflns_used 1005
_cell_measurement_temperature 150(2)
_cell_measurement_theta_max 28.166
_cell_measurement_theta_min 2.813
_cell_volume 6950(4)
_computing_cell_refinement 'SAINT (Bruker,1995)'
_computing_data_collection 'SMART (Bruker,1995)'
_computing_data_reduction 'SAINT and XPREP'
_computing_molecular_graphics
;
teXsan for Windows (MSC, 1997), 
xtal 3.6 (Hall,du Boulay, D.J. & Olthof-Hazekamp, R. 1999)
ORTEPII  (Johnson,C.K., 1976). 
;
_computing_structure_refinement 'SHELXL-97 (Sheldrick, 1997)'
_computing_structure_solution 'SIR97 (Altomare, et. al. 1997)'
_diffrn_ambient_temperature 150(2)
_diffrn_crystal_treatment
;
attached with Exxon Paratone N, to a short length 
of fibre supported on a thin piece of copper wire 
inserted in a copper mounting pin.  The crystal was 
quenched in a cold nitrogen gas stream from an 
Oxford Cryosystems Cryostream. 
;
_diffrn_measured_fraction_theta_full 0.976
_diffrn_measured_fraction_theta_max 0.976
_diffrn_measurement_device_type 'Bruker SMART 1000 CCD'
_diffrn_measurement_method \w
_diffrn_radiation_monochromator graphite
_diffrn_radiation_source 'sealed tube'
_diffrn_radiation_type MoK\a
_diffrn_radiation_wavelength 0.71073
_diffrn_reflns_av_R_equivalents 0.0231
_diffrn_reflns_av_sigmaI/netI 0.0231
_diffrn_reflns_limit_h_max 35
_diffrn_reflns_limit_h_min -36
_diffrn_reflns_limit_k_max 37
_diffrn_reflns_limit_k_min -36
_diffrn_reflns_limit_l_max 11
_diffrn_reflns_limit_l_min -11
_diffrn_reflns_number 31347
_diffrn_reflns_theta_full 28.26
_diffrn_reflns_theta_max 28.26
_diffrn_reflns_theta_min 2.30
_diffrn_standards_decay_% -0.002
_diffrn_standards_number 402
_exptl_absorpt_coefficient_mu 0.766
_exptl_absorpt_correction_T_max 0.884
_exptl_absorpt_correction_T_min 0.796
_exptl_absorpt_correction_type numerical
_exptl_absorpt_process_details
;
Gaussian (Coppens et al., 1965) 
XPREP  (Bruker, 1995)
and SADABS (Sheldrick, 1996)
;
_exptl_crystal_colour colourless
_exptl_crystal_density_diffrn 1.336
_exptl_crystal_density_method 'not measured'
_exptl_crystal_description prismatic
_exptl_crystal_F_000 2941
_exptl_crystal_size_max 0.369
_exptl_crystal_size_mid 0.222
_exptl_crystal_size_min 0.202
_refine_diff_density_max 0.728
_refine_diff_density_min -0.399
_refine_diff_density_rms 0.074
_refine_ls_abs_structure_details 'Flack H D (1983), Acta Cryst. A39, 876-881'
_refine_ls_abs_structure_Flack 0.027(9)
_refine_ls_extinction_method none
_refine_ls_goodness_of_fit_ref 1.122
_refine_ls_hydrogen_treatment mixed
_refine_ls_matrix_type full
_refine_ls_number_parameters 402
_refine_ls_number_reflns 8145
_refine_ls_number_restraints 2
_refine_ls_restrained_S_all 1.127
_refine_ls_R_factor_all 0.0403
_refine_ls_R_factor_gt 0.0378
_refine_ls_shift/su_max 0.033
_refine_ls_shift/su_mean 0.001
_refine_ls_structure_factor_coef Fsqd
_refine_ls_weighting_details 'calc w=1/[\s^2^(Fo^2^)+(0.0600P)^2^+3.0000P] where P=(Fo^2^+2Fc^2^)/3'
_refine_ls_weighting_scheme calc
_refine_ls_wR_factor_gt 0.1015
_refine_ls_wR_factor_ref 0.1027
_reflns_number_gt 7680
_reflns_number_total 8146
_reflns_threshold_expression >2sigma(I)
_cod_data_source_file b201195f.txt
_cod_data_source_block lfl18
_cod_depositor_comments
;
The following automatic conversions were performed:
'_atom_site_symetry_multiplicity' tag replaced with
'_atom_site_symmetry_multiplicity'.

Automatic conversion script
Id: cif_correct_tags 1440 2010-10-19 06:21:57Z saulius 
;
_cod_original_cell_volume 6950(5)
_cod_original_sg_symbol_H-M 'I -4       '
_cod_original_formula_sum 'C29.20 H42 N6 O9.80 Zn'
_cod_database_code 7011541

loop_
_symmetry_equiv_pos_as_xyz
'x, y, z'
'-x, -y, z'
'y, -x, -z'
'-y, x, -z'
'x+1/2, y+1/2, z+1/2'
'-x+1/2, -y+1/2, z+1/2'
'y+1/2, -x+1/2, -z+1/2'
'-y+1/2, x+1/2, -z+1/2'

loop_
_atom_site_label
_atom_site_type_symbol
_atom_site_fract_x
_atom_site_fract_y
_atom_site_fract_z
_atom_site_U_iso_or_equiv
_atom_site_adp_type
_atom_site_occupancy
_atom_site_symmetry_multiplicity
_atom_site_calc_flag
_atom_site_refinement_flags
_atom_site_disorder_assembly
_atom_site_disorder_group
Zn1 Zn 0.399088(9) 0.125128(9) 0.32426(3) 0.02795(8) Uani 1 1 d . . .
O1 O 0.25702(6) 0.19754(7) 0.4631(2) 0.0396(4) Uani 1 1 d . . .
O2 O 0.42802(6) 0.25482(6) 0.6237(2) 0.0368(4) Uani 1 1 d . . .
O3 O 0.46123(6) 0.09977(7) 0.1777(2) 0.0379(4) Uani 1 1 d . . .
O4 O 0.38975(6) 0.08113(7) 0.1090(2) 0.0388(4) Uani 1 1 d . . .
O5 O 0.44935(8) 0.06799(7) -0.0433(2) 0.0428(4) Uani 1 1 d . . .
O6 O 0.40255(9) 0.18087(7) 0.1732(3) 0.0535(5) Uani 1 1 d . . .
O7 O 0.38879(14) 0.25413(10) 0.1155(4) 0.0876(10) Uani 1 1 d . . .
O8 O 0.36358(9) 0.22416(9) 0.3268(3) 0.0652(6) Uani 1 1 d . . .
O9 O 0.34129(7) 0.17028(7) 0.6966(2) 0.0409(4) Uani 1 1 d . . .
H9O H 0.3407 0.1983 0.6627 0.061 Uiso 1 1 calc R . .
O10 O 0.4775(2) 0.3838(2) 0.5577(7) 0.1091(15) Uiso 0.80 1 d P . .
N1 N 0.43644(7) 0.15678(7) 0.5060(2) 0.0286(4) Uani 1 1 d . . .
H1N H 0.4149 0.1770 0.5540 0.034 Uiso 1 1 calc R . .
N2 N 0.40996(7) 0.06120(7) 0.4506(2) 0.0296(4) Uani 1 1 d . . .
H2N H 0.4165 0.0361 0.3851 0.036 Uiso 1 1 calc R . .
N3 N 0.32690(7) 0.11525(7) 0.3824(2) 0.0319(4) Uani 1 1 d . . .
H3N H 0.3214 0.1328 0.4695 0.038 Uiso 1 1 calc R . .
N4 N 0.32001(8) 0.26674(7) 0.6230(3) 0.0342(4) Uani 1 1 d . . .
N5 N 0.43363(8) 0.08230(7) 0.0773(2) 0.0312(4) Uani 1 1 d . . .
N6 N 0.38402(10) 0.21996(10) 0.2072(3) 0.0537(7) Uani 1 1 d . . .
C1 C 0.44939(10) 0.11942(9) 0.6173(3) 0.0385(5) Uani 1 1 d . . .
H1A H 0.4253 0.1191 0.6990 0.046 Uiso 1 1 calc R . .
H1B H 0.4807 0.1273 0.6625 0.046 Uiso 1 1 calc R . .
C2 C 0.45203(9) 0.07032(9) 0.5466(3) 0.0376(6) Uani 1 1 d . . .
H2A H 0.4815 0.0678 0.4852 0.045 Uiso 1 1 calc R . .
H2B H 0.4537 0.0458 0.6269 0.045 Uiso 1 1 calc R . .
C3 C 0.36478(9) 0.05160(9) 0.5307(3) 0.0342(5) Uani 1 1 d . . .
H3A H 0.3628 0.0714 0.6229 0.041 Uiso 1 1 calc R . .
H3B H 0.3630 0.0175 0.5601 0.041 Uiso 1 1 calc R . .
C4 C 0.32394(9) 0.06392(9) 0.4241(3) 0.0331(5) Uani 1 1 d . . .
H4A H 0.3260 0.0439 0.3324 0.040 Uiso 1 1 calc R . .
H4B H 0.2929 0.0574 0.4737 0.040 Uiso 1 1 calc R . .
C5 C 0.28986(9) 0.12967(10) 0.2707(3) 0.0369(5) Uani 1 1 d . . .
H5A H 0.2921 0.1085 0.1816 0.044 Uiso 1 1 calc R . .
H5B H 0.2964 0.1628 0.2369 0.044 Uiso 1 1 calc R . .
C6 C 0.23978(9) 0.12723(9) 0.3333(3) 0.0370(5) Uani 1 1 d . . .
C7 C 0.20830(11) 0.09013(11) 0.2948(4) 0.0495(7) Uani 1 1 d . . .
H7 H 0.2183 0.0659 0.2267 0.059 Uiso 1 1 calc R . .
C8 C 0.16236(11) 0.08857(12) 0.3562(5) 0.0560(9) Uani 1 1 d . . .
H8 H 0.1409 0.0638 0.3282 0.067 Uiso 1 1 calc R . .
C9 C 0.14826(10) 0.12302(11) 0.4570(4) 0.0490(7) Uani 1 1 d . . .
H9 H 0.1171 0.1214 0.4995 0.059 Uiso 1 1 calc R . .
C10 C 0.17855(9) 0.16034(10) 0.4985(4) 0.0410(6) Uani 1 1 d . . .
H10 H 0.1684 0.1839 0.5686 0.049 Uiso 1 1 calc R . .
C11 C 0.22442(9) 0.16228(9) 0.4341(3) 0.0360(5) Uani 1 1 d . . .
C12 C 0.24156(9) 0.23793(9) 0.5498(4) 0.0388(6) Uani 1 1 d . . .
H12A H 0.2362 0.2285 0.6559 0.047 Uiso 1 1 calc R . .
H12B H 0.2113 0.2508 0.5086 0.047 Uiso 1 1 calc R . .
C13 C 0.28043(9) 0.27486(9) 0.5403(3) 0.0345(5) Uani 1 1 d . . .
C14 C 0.27486(10) 0.31492(10) 0.4497(4) 0.0414(6) Uani 1 1 d . . .
H14 H 0.2462 0.3199 0.3946 0.050 Uiso 1 1 calc R . .
C15 C 0.31226(11) 0.34762(11) 0.4414(4) 0.0496(7) Uani 1 1 d . . .
H15 H 0.3098 0.3750 0.3787 0.059 Uiso 1 1 calc R . .
C16 C 0.35302(10) 0.33975(10) 0.5254(4) 0.0447(6) Uani 1 1 d . . .
H16 H 0.3788 0.3619 0.5226 0.054 Uiso 1 1 calc R . .
C17 C 0.35582(9) 0.29885(9) 0.6144(3) 0.0362(5) Uani 1 1 d . . .
C18 C 0.39989(9) 0.28960(9) 0.7052(3) 0.0390(6) Uani 1 1 d . . .
H18A H 0.4183 0.3195 0.7186 0.047 Uiso 1 1 calc R . .
H18B H 0.3912 0.2771 0.8059 0.047 Uiso 1 1 calc R . .
C19 C 0.47485(8) 0.24907(8) 0.6659(3) 0.0308(4) Uani 1 1 d . . .
C20 C 0.49727(9) 0.27516(9) 0.7795(3) 0.0365(5) Uani 1 1 d . . .
H20 H 0.4797 0.2979 0.8364 0.044 Uiso 1 1 calc R . .
C21 C 0.54570(9) 0.26766(9) 0.8090(3) 0.0372(5) Uani 1 1 d . . .
H21 H 0.5612 0.2859 0.8849 0.045 Uiso 1 1 calc R . .
C22 C 0.57146(9) 0.23389(9) 0.7288(3) 0.0342(5) Uani 1 1 d . . .
H22 H 0.6043 0.2287 0.7501 0.041 Uiso 1 1 calc R . .
C23 C 0.54855(8) 0.20763(9) 0.6162(3) 0.0318(5) Uani 1 1 d . . .
H23 H 0.5661 0.1842 0.5619 0.038 Uiso 1 1 calc R . .
C24 C 0.50062(8) 0.21495(8) 0.5819(3) 0.0278(4) Uani 1 1 d . . .
C25 C 0.47683(8) 0.18702(9) 0.4571(3) 0.0304(5) Uani 1 1 d . . .
H25A H 0.4651 0.2098 0.3801 0.036 Uiso 1 1 calc R . .
H25B H 0.5011 0.1664 0.4085 0.036 Uiso 1 1 calc R . .
C26 C 0.36066(11) 0.17059(12) 0.8450(3) 0.0466(7) Uani 1 1 d . . .
H26A H 0.3920 0.1862 0.8438 0.070 Uiso 1 1 calc R . .
H26B H 0.3641 0.1377 0.8810 0.070 Uiso 1 1 calc R . .
H26C H 0.3391 0.1881 0.9123 0.070 Uiso 1 1 calc R . .
C27 C 0.5117(4) 0.4037(4) 0.6598(12) 0.135(3) Uiso 0.80 1 d PD . .
H27A H 0.5304 0.4293 0.6100 0.162 Uiso 0.80 1 calc PR . .
H27B H 0.5341 0.3787 0.6957 0.162 Uiso 0.80 1 calc PR . .
C28 C 0.4819(5) 0.4245(5) 0.7948(17) 0.198(6) Uiso 0.80 1 d PD . .
H28A H 0.5015 0.4243 0.8864 0.297 Uiso 0.80 1 calc PR . .
H28B H 0.4533 0.4049 0.8105 0.297 Uiso 0.80 1 calc PR . .
H28C H 0.4723 0.4574 0.7716 0.297 Uiso 0.80 1 calc PR . .
C29 C 0.4998(4) 0.3582(4) 0.4362(13) 0.153(4) Uiso 0.80 1 d PD . .
H29A H 0.5180 0.3311 0.4789 0.183 Uiso 0.80 1 calc PR . .
H29B H 0.5229 0.3797 0.3861 0.183 Uiso 0.80 1 calc PR . .
C30 C 0.4627(4) 0.3374(4) 0.3087(13) 0.140(3) Uiso 0.80 1 d PD . .
H30A H 0.4318 0.3305 0.3558 0.209 Uiso 0.80 1 calc PR . .
H30B H 0.4758 0.3080 0.2651 0.209 Uiso 0.80 1 calc PR . .
H30C H 0.4584 0.3613 0.2291 0.209 Uiso 0.80 1 calc PR . .

loop_
_atom_site_aniso_label
_atom_site_aniso_U_11
_atom_site_aniso_U_22
_atom_site_aniso_U_33
_atom_site_aniso_U_23
_atom_site_aniso_U_13
_atom_site_aniso_U_12
Zn1 0.02908(14) 0.02809(13) 0.02668(12) -0.00245(10) -0.00376(10) 0.00231(10)
O1 0.0284(8) 0.0353(9) 0.0550(12) -0.0075(8) -0.0028(8) 0.0040(7)
O2 0.0287(8) 0.0320(8) 0.0497(10) -0.0123(8) -0.0080(7) 0.0082(7)
O3 0.0322(8) 0.0481(10) 0.0335(9) -0.0074(9) 0.0000(8) -0.0091(7)
O4 0.0279(8) 0.0501(11) 0.0383(9) -0.0001(8) 0.0001(7) -0.0057(7)
O5 0.0528(11) 0.0426(10) 0.0330(10) -0.0090(8) 0.0080(8) -0.0078(9)
O6 0.0758(15) 0.0390(10) 0.0457(11) 0.0051(10) -0.0120(12) 0.0046(9)
O7 0.133(3) 0.0493(14) 0.081(2) 0.0228(14) -0.0107(19) 0.0189(16)
O8 0.0651(15) 0.0592(13) 0.0713(17) -0.0145(14) 0.0073(14) 0.0118(11)
O9 0.0522(11) 0.0327(9) 0.0378(10) 0.0018(8) -0.0107(8) 0.0020(8)
N1 0.0282(9) 0.0305(9) 0.0270(10) -0.0027(8) -0.0018(7) 0.0030(7)
N2 0.0279(9) 0.0279(9) 0.0330(10) -0.0027(8) -0.0020(8) 0.0036(7)
N3 0.0305(10) 0.0337(10) 0.0316(10) -0.0065(8) -0.0051(8) 0.0057(8)
N4 0.0324(10) 0.0297(10) 0.0405(11) -0.0042(8) -0.0018(9) 0.0083(8)
N5 0.0348(10) 0.0274(9) 0.0313(10) -0.0007(8) 0.0040(8) -0.0018(8)
N6 0.0578(16) 0.0532(15) 0.0500(16) -0.0043(12) -0.0193(13) 0.0113(12)
C1 0.0464(14) 0.0351(13) 0.0338(12) 0.0045(10) -0.0099(11) -0.0041(11)
C2 0.0348(12) 0.0353(13) 0.0426(14) 0.0023(11) -0.0098(11) 0.0012(10)
C3 0.0332(12) 0.0357(12) 0.0338(12) 0.0022(10) 0.0044(10) 0.0035(10)
C4 0.0295(11) 0.0333(12) 0.0366(13) -0.0026(9) 0.0043(9) 0.0012(9)
C5 0.0346(12) 0.0430(14) 0.0332(12) -0.0042(10) -0.0080(10) 0.0058(10)
C6 0.0295(11) 0.0399(12) 0.0415(14) 0.0020(12) -0.0113(11) 0.0038(9)
C7 0.0407(14) 0.0457(15) 0.062(2) -0.0030(14) -0.0170(13) -0.0007(12)
C8 0.0375(14) 0.0494(17) 0.081(3) 0.0069(16) -0.0189(15) -0.0098(12)
C9 0.0280(12) 0.0485(16) 0.071(2) 0.0158(15) -0.0086(13) -0.0001(11)
C10 0.0305(12) 0.0393(14) 0.0533(17) 0.0093(12) -0.0036(11) 0.0063(10)
C11 0.0261(11) 0.0366(13) 0.0452(14) 0.0041(10) -0.0102(10) 0.0037(9)
C12 0.0312(12) 0.0346(13) 0.0506(16) -0.0022(11) 0.0003(11) 0.0080(10)
C13 0.0305(11) 0.0336(12) 0.0395(13) -0.0031(10) 0.0016(10) 0.0085(9)
C14 0.0333(13) 0.0382(13) 0.0527(16) 0.0031(12) -0.0033(11) 0.0097(10)
C15 0.0394(15) 0.0377(14) 0.072(2) 0.0138(14) -0.0011(14) 0.0073(11)
C16 0.0350(13) 0.0313(13) 0.0678(19) 0.0031(13) -0.0001(13) 0.0050(10)
C17 0.0315(12) 0.0311(12) 0.0460(14) -0.0081(10) -0.0011(10) 0.0081(9)
C18 0.0329(12) 0.0335(12) 0.0507(16) -0.0124(11) -0.0041(11) 0.0092(9)
C19 0.0285(10) 0.0275(10) 0.0363(12) -0.0001(10) -0.0035(10) 0.0014(8)
C20 0.0371(13) 0.0307(12) 0.0417(14) -0.0054(10) -0.0066(10) 0.0017(10)
C21 0.0397(13) 0.0299(11) 0.0420(14) 0.0004(10) -0.0106(11) -0.0068(9)
C22 0.0258(11) 0.0347(12) 0.0422(13) 0.0080(10) -0.0033(9) -0.0057(9)
C23 0.0252(10) 0.0348(12) 0.0355(12) 0.0040(10) 0.0027(9) 0.0003(9)
C24 0.0274(10) 0.0274(10) 0.0286(11) 0.0006(8) 0.0001(8) 0.0009(8)
C25 0.0306(11) 0.0326(11) 0.0281(11) -0.0019(9) 0.0015(9) 0.0004(9)
C26 0.0436(14) 0.0583(17) 0.0380(15) 0.0010(13) -0.0023(12) 0.0076(12)

loop_
_atom_type_symbol
_atom_type_description
_atom_type_scat_dispersion_real
_atom_type_scat_dispersion_imag
_atom_type_scat_source
C C 0.0033 0.0016 'International Tables Vol C Tables 4.2.6.8 and 6.1.1.4'
H H 0.0000 0.0000 'International Tables Vol C Tables 4.2.6.8 and 6.1.1.4'
N N 0.0061 0.0033 'International Tables Vol C Tables 4.2.6.8 and 6.1.1.4'
O O 0.0106 0.0060 'International Tables Vol C Tables 4.2.6.8 and 6.1.1.4'
Zn Zn 0.2839 1.4301 'International Tables Vol C Tables 4.2.6.8 and 6.1.1.4'

loop_
_geom_angle_atom_site_label_1
_geom_angle_atom_site_label_2
_geom_angle_atom_site_label_3
_geom_angle
_geom_angle_site_symmetry_1
_geom_angle_site_symmetry_3
_geom_angle_publ_flag
O6 Zn1 N3 107.73(9) . . ?
O6 Zn1 N1 99.01(9) . . ?
N3 Zn1 N1 110.01(8) . . ?
O6 Zn1 N2 166.13(9) . . ?
N3 Zn1 N2 84.13(8) . . ?
N1 Zn1 N2 83.08(8) . . ?
O6 Zn1 O3 80.13(9) . . ?
N3 Zn1 O3 146.09(7) . . ?
N1 Zn1 O3 100.85(7) . . ?
N2 Zn1 O3 86.01(8) . . ?
O6 Zn1 O4 82.46(9) . . ?
N3 Zn1 O4 91.40(7) . . ?
N1 Zn1 O4 156.66(7) . . ?
N2 Zn1 O4 90.24(8) . . ?
O3 Zn1 O4 56.24(7) . . ?
C11 O1 C12 117.9(2) . . ?
C19 O2 C18 117.51(19) . . ?
N5 O3 Zn1 93.22(13) . . ?
N5 O4 Zn1 93.49(14) . . ?
N6 O6 Zn1 119.1(2) . . ?
C26 O9 H9O 109.5 . . ?
C27 O10 C29 112.2(7) . . ?
C25 N1 C1 114.39(19) . . ?
C25 N1 Zn1 113.13(15) . . ?
C1 N1 Zn1 109.48(15) . . ?
C25 N1 H1N 106.4 . . ?
C1 N1 H1N 106.4 . . ?
Zn1 N1 H1N 106.4 . . ?
C3 N2 C2 115.9(2) . . ?
C3 N2 Zn1 106.51(14) . . ?
C2 N2 Zn1 105.82(15) . . ?
C3 N2 H2N 109.5 . . ?
C2 N2 H2N 109.5 . . ?
Zn1 N2 H2N 109.5 . . ?
C4 N3 C5 112.9(2) . . ?
C4 N3 Zn1 103.99(14) . . ?
C5 N3 Zn1 117.98(17) . . ?
C4 N3 H3N 107.1 . . ?
C5 N3 H3N 107.1 . . ?
Zn1 N3 H3N 107.1 . . ?
C17 N4 C13 117.9(2) . . ?
O5 N5 O4 122.4(2) . . ?
O5 N5 O3 121.2(2) . . ?
O4 N5 O3 116.3(2) . . ?
O8 N6 O6 119.6(3) . . ?
O8 N6 O7 122.8(3) . . ?
O6 N6 O7 117.6(3) . . ?
N1 C1 C2 112.1(2) . . ?
N1 C1 H1A 109.2 . . ?
C2 C1 H1A 109.2 . . ?
N1 C1 H1B 109.2 . . ?
C2 C1 H1B 109.2 . . ?
H1A C1 H1B 107.9 . . ?
N2 C2 C1 111.0(2) . . ?
N2 C2 H2A 109.4 . . ?
C1 C2 H2A 109.4 . . ?
N2 C2 H2B 109.4 . . ?
C1 C2 H2B 109.4 . . ?
H2A C2 H2B 108.0 . . ?
N2 C3 C4 107.6(2) . . ?
N2 C3 H3A 110.2 . . ?
C4 C3 H3A 110.2 . . ?
N2 C3 H3B 110.2 . . ?
C4 C3 H3B 110.2 . . ?
H3A C3 H3B 108.5 . . ?
N3 C4 C3 109.4(2) . . ?
N3 C4 H4A 109.8 . . ?
C3 C4 H4A 109.8 . . ?
N3 C4 H4B 109.8 . . ?
C3 C4 H4B 109.8 . . ?
H4A C4 H4B 108.2 . . ?
N3 C5 C6 112.8(2) . . ?
N3 C5 H5A 109.0 . . ?
C6 C5 H5A 109.0 . . ?
N3 C5 H5B 109.0 . . ?
C6 C5 H5B 109.0 . . ?
H5A C5 H5B 107.8 . . ?
C11 C6 C7 118.9(3) . . ?
C11 C6 C5 119.4(2) . . ?
C7 C6 C5 121.8(3) . . ?
C8 C7 C6 120.4(3) . . ?
C8 C7 H7 119.8 . . ?
C6 C7 H7 119.8 . . ?
C9 C8 C7 119.8(3) . . ?
C9 C8 H8 120.1 . . ?
C7 C8 H8 120.1 . . ?
C8 C9 C10 121.5(3) . . ?
C8 C9 H9 119.2 . . ?
C10 C9 H9 119.2 . . ?
C9 C10 C11 118.5(3) . . ?
C9 C10 H10 120.8 . . ?
C11 C10 H10 120.8 . . ?
O1 C11 C6 115.0(2) . . ?
O1 C11 C10 124.1(3) . . ?
C6 C11 C10 121.0(3) . . ?
O1 C12 C13 107.1(2) . . ?
O1 C12 H12A 110.3 . . ?
C13 C12 H12A 110.3 . . ?
O1 C12 H12B 110.3 . . ?
C13 C12 H12B 110.3 . . ?
H12A C12 H12B 108.6 . . ?
N4 C13 C14 122.9(2) . . ?
N4 C13 C12 116.6(2) . . ?
C14 C13 C12 120.4(2) . . ?
C13 C14 C15 118.5(3) . . ?
C13 C14 H14 120.8 . . ?
C15 C14 H14 120.8 . . ?
C16 C15 C14 119.2(3) . . ?
C16 C15 H15 120.4 . . ?
C14 C15 H15 120.4 . . ?
C15 C16 C17 119.0(3) . . ?
C15 C16 H16 120.5 . . ?
C17 C16 H16 120.5 . . ?
N4 C17 C16 122.6(2) . . ?
N4 C17 C18 117.8(2) . . ?
C16 C17 C18 119.6(2) . . ?
O2 C18 C17 107.2(2) . . ?
O2 C18 H18A 110.3 . . ?
C17 C18 H18A 110.3 . . ?
O2 C18 H18B 110.3 . . ?
C17 C18 H18B 110.3 . . ?
H18A C18 H18B 108.5 . . ?
O2 C19 C20 124.5(2) . . ?
O2 C19 C24 115.0(2) . . ?
C20 C19 C24 120.5(2) . . ?
C19 C20 C21 119.6(2) . . ?
C19 C20 H20 120.2 . . ?
C21 C20 H20 120.2 . . ?
C22 C21 C20 120.7(2) . . ?
C22 C21 H21 119.6 . . ?
C20 C21 H21 119.6 . . ?
C21 C22 C23 119.2(2) . . ?
C21 C22 H22 120.4 . . ?
C23 C22 H22 120.4 . . ?
C24 C23 C22 121.5(2) . . ?
C24 C23 H23 119.3 . . ?
C22 C23 H23 119.3 . . ?
C23 C24 C19 118.5(2) . . ?
C23 C24 C25 120.6(2) . . ?
C19 C24 C25 120.9(2) . . ?
N1 C25 C24 114.7(2) . . ?
N1 C25 H25A 108.6 . . ?
C24 C25 H25A 108.6 . . ?
N1 C25 H25B 108.6 . . ?
C24 C25 H25B 108.6 . . ?
H25A C25 H25B 107.6 . . ?
O9 C26 H26A 109.5 . . ?
O9 C26 H26B 109.5 . . ?
H26A C26 H26B 109.5 . . ?
O9 C26 H26C 109.5 . . ?
H26A C26 H26C 109.5 . . ?
H26B C26 H26C 109.5 . . ?
O10 C27 C28 105.8(9) . . ?
O10 C27 H27A 110.6 . . ?
C28 C27 H27A 110.6 . . ?
O10 C27 H27B 110.6 . . ?
C28 C27 H27B 110.6 . . ?
H27A C27 H27B 108.7 . . ?
C27 C28 H28A 109.5 . . ?
C27 C28 H28B 109.5 . . ?
H28A C28 H28B 109.5 . . ?
C27 C28 H28C 109.5 . . ?
H28A C28 H28C 109.5 . . ?
H28B C28 H28C 109.5 . . ?
O10 C29 C30 114.8(9) . . ?
O10 C29 H29A 108.6 . . ?
C30 C29 H29A 108.6 . . ?
O10 C29 H29B 108.6 . . ?
C30 C29 H29B 108.6 . . ?
H29A C29 H29B 107.6 . . ?
C29 C30 H30A 109.5 . . ?
C29 C30 H30B 109.5 . . ?
H30A C30 H30B 109.5 . . ?
C29 C30 H30C 109.5 . . ?
H30A C30 H30C 109.5 . . ?
H30B C30 H30C 109.5 . . ?

loop_
_geom_bond_atom_site_label_1
_geom_bond_atom_site_label_2
_geom_bond_distance
_geom_bond_site_symmetry_2
_geom_bond_publ_flag
Zn1 O6 2.059(2) . ?
Zn1 N3 2.103(2) . ?
Zn1 N1 2.117(2) . ?
Zn1 N2 2.133(2) . ?
Zn1 O3 2.284(2) . ?
Zn1 O4 2.288(2) . ?
O1 C11 1.368(3) . ?
O1 C12 1.434(3) . ?
O2 C19 1.372(3) . ?
O2 C18 1.446(3) . ?
O3 N5 1.277(3) . ?
O4 N5 1.260(3) . ?
O5 N5 1.225(3) . ?
O6 N6 1.248(3) . ?
O7 N6 1.263(4) . ?
O8 N6 1.212(4) . ?
O9 C26 1.425(4) . ?
O9 H9O 0.8400 . ?
O10 C27 1.432(11) . ?
O10 C29 1.437(12) . ?
N1 C25 1.477(3) . ?
N1 C1 1.483(3) . ?
N1 H1N 0.9300 . ?
N2 C3 1.475(3) . ?
N2 C2 1.476(3) . ?
N2 H2N 0.9300 . ?
N3 C4 1.485(3) . ?
N3 C5 1.490(3) . ?
N3 H3N 0.9300 . ?
N4 C17 1.348(4) . ?
N4 C13 1.348(3) . ?
C1 C2 1.512(4) . ?
C1 H1A 0.9900 . ?
C1 H1B 0.9900 . ?
C2 H2A 0.9900 . ?
C2 H2B 0.9900 . ?
C3 C4 1.523(4) . ?
C3 H3A 0.9900 . ?
C3 H3B 0.9900 . ?
C4 H4A 0.9900 . ?
C4 H4B 0.9900 . ?
C5 C6 1.509(4) . ?
C5 H5A 0.9900 . ?
C5 H5B 0.9900 . ?
C6 C11 1.396(4) . ?
C6 C7 1.404(4) . ?
C7 C8 1.397(5) . ?
C7 H7 0.9500 . ?
C8 C9 1.373(5) . ?
C8 H8 0.9500 . ?
C9 C10 1.394(4) . ?
C9 H9 0.9500 . ?
C10 C11 1.406(4) . ?
C10 H10 0.9500 . ?
C12 C13 1.503(4) . ?
C12 H12A 0.9900 . ?
C12 H12B 0.9900 . ?
C13 C14 1.389(4) . ?
C14 C15 1.392(4) . ?
C14 H14 0.9500 . ?
C15 C16 1.381(4) . ?
C15 H15 0.9500 . ?
C16 C17 1.393(4) . ?
C16 H16 0.9500 . ?
C17 C18 1.496(4) . ?
C18 H18A 0.9900 . ?
C18 H18B 0.9900 . ?
C19 C20 1.394(3) . ?
C19 C24 1.410(3) . ?
C20 C21 1.396(4) . ?
C20 H20 0.9500 . ?
C21 C22 1.385(4) . ?
C21 H21 0.9500 . ?
C22 C23 1.396(4) . ?
C22 H22 0.9500 . ?
C23 C24 1.390(3) . ?
C23 H23 0.9500 . ?
C24 C25 1.511(3) . ?
C25 H25A 0.9900 . ?
C25 H25B 0.9900 . ?
C26 H26A 0.9800 . ?
C26 H26B 0.9800 . ?
C26 H26C 0.9800 . ?
C27 C28 1.573(13) . ?
C27 H27A 0.9900 . ?
C27 H27B 0.9900 . ?
C28 H28A 0.9800 . ?
C28 H28B 0.9800 . ?
C28 H28C 0.9800 . ?
C29 C30 1.642(12) . ?
C29 H29A 0.9900 . ?
C29 H29B 0.9900 . ?
C30 H30A 0.9800 . ?
C30 H30B 0.9800 . ?
C30 H30C 0.9800 . ?

loop_
_geom_hbond_atom_site_label_D
_geom_hbond_atom_site_label_H
_geom_hbond_atom_site_label_A
_geom_hbond_distance_DH
_geom_hbond_distance_HA
_geom_hbond_distance_DA
_geom_hbond_angle_DHA
_geom_hbond_site_symmetry_A
O9 H9O N4 0.84 2.03 2.840(3) 161.3 .

loop_
_geom_torsion_atom_site_label_1
_geom_torsion_atom_site_label_2
_geom_torsion_atom_site_label_3
_geom_torsion_atom_site_label_4
_geom_torsion
_geom_torsion_site_symmetry_1
_geom_torsion_site_symmetry_2
_geom_torsion_site_symmetry_3
_geom_torsion_site_symmetry_4
_geom_torsion_publ_flag
O6 Zn1 O3 N5 -82.59(15) . . . . ?
N3 Zn1 O3 N5 24.6(2) . . . . ?
N1 Zn1 O3 N5 -179.97(14) . . . . ?
N2 Zn1 O3 N5 97.86(15) . . . . ?
O4 Zn1 O3 N5 4.89(13) . . . . ?
O6 Zn1 O4 N5 78.17(15) . . . . ?
N3 Zn1 O4 N5 -174.13(15) . . . . ?
N1 Zn1 O4 N5 -17.1(3) . . . . ?
N2 Zn1 O4 N5 -90.00(14) . . . . ?
O3 Zn1 O4 N5 -4.96(13) . . . . ?
N3 Zn1 O6 N6 53.8(2) . . . . ?
N1 Zn1 O6 N6 -60.7(2) . . . . ?
N2 Zn1 O6 N6 -158.4(3) . . . . ?
O3 Zn1 O6 N6 -160.2(2) . . . . ?
O4 Zn1 O6 N6 142.8(2) . . . . ?
O6 Zn1 N1 C25 -37.24(17) . . . . ?
N3 Zn1 N1 C25 -149.94(15) . . . . ?
N2 Zn1 N1 C25 128.91(16) . . . . ?
O3 Zn1 N1 C25 44.34(16) . . . . ?
O4 Zn1 N1 C25 54.6(3) . . . . ?
O6 Zn1 N1 C1 -166.10(17) . . . . ?
N3 Zn1 N1 C1 81.20(17) . . . . ?
N2 Zn1 N1 C1 0.05(16) . . . . ?
O3 Zn1 N1 C1 -84.52(17) . . . . ?
O4 Zn1 N1 C1 -74.3(3) . . . . ?
O6 Zn1 N2 C3 -160.4(3) . . . . ?
N3 Zn1 N2 C3 -11.00(16) . . . . ?
N1 Zn1 N2 C3 100.04(16) . . . . ?
O3 Zn1 N2 C3 -158.51(15) . . . . ?
O4 Zn1 N2 C3 -102.38(15) . . . . ?
O6 Zn1 N2 C2 75.8(4) . . . . ?
N3 Zn1 N2 C2 -134.85(16) . . . . ?
N1 Zn1 N2 C2 -23.81(16) . . . . ?
O3 Zn1 N2 C2 77.64(16) . . . . ?
O4 Zn1 N2 C2 133.77(16) . . . . ?
O6 Zn1 N3 C4 153.01(15) . . . . ?
N1 Zn1 N3 C4 -100.05(16) . . . . ?
N2 Zn1 N3 C4 -19.62(15) . . . . ?
O3 Zn1 N3 C4 54.2(2) . . . . ?
O4 Zn1 N3 C4 70.48(15) . . . . ?
O6 Zn1 N3 C5 27.11(19) . . . . ?
N1 Zn1 N3 C5 134.05(17) . . . . ?
N2 Zn1 N3 C5 -145.52(18) . . . . ?
O3 Zn1 N3 C5 -71.7(2) . . . . ?
O4 Zn1 N3 C5 -55.42(18) . . . . ?
Zn1 O4 N5 O5 -171.1(2) . . . . ?
Zn1 O4 N5 O3 8.3(2) . . . . ?
Zn1 O3 N5 O5 171.1(2) . . . . ?
Zn1 O3 N5 O4 -8.3(2) . . . . ?
Zn1 O6 N6 O8 -1.4(4) . . . . ?
Zn1 O6 N6 O7 176.5(2) . . . . ?
C25 N1 C1 C2 -104.1(2) . . . . ?
Zn1 N1 C1 C2 24.1(3) . . . . ?
C3 N2 C2 C1 -73.9(3) . . . . ?
Zn1 N2 C2 C1 43.8(3) . . . . ?
N1 C1 C2 N2 -46.8(3) . . . . ?
C2 N2 C3 C4 156.5(2) . . . . ?
Zn1 N2 C3 C4 39.1(2) . . . . ?
C5 N3 C4 C3 176.5(2) . . . . ?
Zn1 N3 C4 C3 47.5(2) . . . . ?
N2 C3 C4 N3 -60.4(2) . . . . ?
C4 N3 C5 C6 66.5(3) . . . . ?
Zn1 N3 C5 C6 -172.07(16) . . . . ?
N3 C5 C6 C11 74.6(3) . . . . ?
N3 C5 C6 C7 -104.3(3) . . . . ?
C11 C6 C7 C8 0.3(4) . . . . ?
C5 C6 C7 C8 179.2(3) . . . . ?
C6 C7 C8 C9 -1.3(5) . . . . ?
C7 C8 C9 C10 1.1(5) . . . . ?
C8 C9 C10 C11 0.2(4) . . . . ?
C12 O1 C11 C6 172.0(2) . . . . ?
C12 O1 C11 C10 -7.8(4) . . . . ?
C7 C6 C11 O1 -178.8(3) . . . . ?
C5 C6 C11 O1 2.2(4) . . . . ?
C7 C6 C11 C10 1.0(4) . . . . ?
C5 C6 C11 C10 -178.0(2) . . . . ?
C9 C10 C11 O1 178.6(3) . . . . ?
C9 C10 C11 C6 -1.3(4) . . . . ?
C11 O1 C12 C13 -169.5(2) . . . . ?
C17 N4 C13 C14 -1.1(4) . . . . ?
C17 N4 C13 C12 178.8(2) . . . . ?
O1 C12 C13 N4 -75.1(3) . . . . ?
O1 C12 C13 C14 104.8(3) . . . . ?
N4 C13 C14 C15 1.5(4) . . . . ?
C12 C13 C14 C15 -178.4(3) . . . . ?
C13 C14 C15 C16 -1.3(5) . . . . ?
C14 C15 C16 C17 1.0(5) . . . . ?
C13 N4 C17 C16 0.7(4) . . . . ?
C13 N4 C17 C18 -179.5(2) . . . . ?
C15 C16 C17 N4 -0.7(4) . . . . ?
C15 C16 C17 C18 179.5(3) . . . . ?
C19 O2 C18 C17 164.9(2) . . . . ?
N4 C17 C18 O2 79.5(3) . . . . ?
C16 C17 C18 O2 -100.6(3) . . . . ?
C18 O2 C19 C20 -1.5(4) . . . . ?
C18 O2 C19 C24 -179.6(2) . . . . ?
O2 C19 C20 C21 -177.4(3) . . . . ?
C24 C19 C20 C21 0.6(4) . . . . ?
C19 C20 C21 C22 -1.3(4) . . . . ?
C20 C21 C22 C23 0.7(4) . . . . ?
C21 C22 C23 C24 0.6(4) . . . . ?
C22 C23 C24 C19 -1.4(4) . . . . ?
C22 C23 C24 C25 178.5(2) . . . . ?
O2 C19 C24 C23 178.9(2) . . . . ?
C20 C19 C24 C23 0.7(4) . . . . ?
O2 C19 C24 C25 -0.9(3) . . . . ?
C20 C19 C24 C25 -179.1(2) . . . . ?
C1 N1 C25 C24 -60.8(3) . . . . ?
Zn1 N1 C25 C24 172.93(15) . . . . ?
C23 C24 C25 N1 118.8(2) . . . . ?
C19 C24 C25 N1 -61.4(3) . . . . ?
C29 O10 C27 C28 -173.1(9) . . . . ?
C27 O10 C29 C30 -176.2(8) . . . . ?
